data_2001146
loop_
_publ_author_name
'Nakamura, N.'
'Kohzuma, T.'
'Kuma, H.'
'Suzuki, S.'

_publ_section_title
;
 Structure of a tripotassium pyrroloquinoline quinone salt
;
_journal_issue 12
_journal_name_full 'Acta Crystallographica Section C'
_journal_page_first 2093
_journal_page_last 2095
_journal_paper_doi 10.1107/S0108270193005530
_journal_volume 49
_journal_year 1993
_chemical_formula_sum 'C14 H11 K3 N2 O12'
_chemical_formula_weight 516.54
_space_group_IT_number 14
_symmetry_cell_setting monoclinic
_symmetry_space_group_name_Hall '-P 2yn'
_symmetry_space_group_name_H-M 'P 1 21/n 1'
_atom_type_scat_source IntTabIV
_cell_angle_alpha 90.0
_cell_angle_beta 91.760(10)
_cell_angle_gamma 90.0
_cell_formula_units_Z 4
_cell_length_a 17.060(2)
_cell_length_b 7.088(2)
_cell_length_c 15.332(2)
_cell_measurement_reflns_used 20
_cell_measurement_temperature 298
_cell_measurement_theta_max 20
_cell_measurement_theta_min 18
_cell_volume 1853.1(6)
_diffrn_measurement_device 'Rigaku AFC-5R'
_diffrn_measurement_method \w-2\q
_diffrn_radiation_type CuK\a
_diffrn_radiation_wavelength 1.54178
_diffrn_reflns_av_R_equivalents 0.037
_diffrn_reflns_limit_h_max 20
_diffrn_reflns_limit_h_min -20
_diffrn_reflns_limit_k_max 8
_diffrn_reflns_limit_k_min 0
_diffrn_reflns_limit_l_max 18
_diffrn_reflns_limit_l_min 0
_diffrn_reflns_number 3364
_diffrn_reflns_theta_max 62.5
_diffrn_standards_decay_% 4
_diffrn_standards_interval_count 100
_diffrn_standards_number 3
_exptl_absorpt_coefficient_mu 7.33
_exptl_absorpt_correction_T_max 1.333
_exptl_absorpt_correction_T_min 1.006
_exptl_absorpt_correction_type empirical
_exptl_crystal_colour 'Dark red'
_exptl_crystal_density_diffrn 1.852
_exptl_crystal_density_meas 1.858
_exptl_crystal_description Needles
_exptl_crystal_size_max 0.42
_exptl_crystal_size_mid 0.12
_exptl_crystal_size_min 0.10
_refine_diff_density_max 0.88
_refine_diff_density_min -0.80
_refine_ls_goodness_of_fit_obs 1.23
_refine_ls_hydrogen_treatment refall
_refine_ls_number_parameters 325
_refine_ls_number_reflns 2127
_refine_ls_R_factor_obs 0.056
_refine_ls_shift/esd_max 0.33
_refine_ls_structure_factor_coef F
_refine_ls_weighting_details 'w = 1/[\s^2^F + 0.0648|F| + 0.0002|F|^2^]'
_refine_ls_weighting_scheme calc
_refine_ls_wR_factor_obs 0.060
_reflns_number_observed 2127
_reflns_number_total 2957
_reflns_observed_criterion I>3\s(I)
_cod_data_source_file oh1023.cif
_cod_data_source_block oh1023_structure_1_of_1
_cod_depositor_comments
;
The following automatic conversions were performed:

'_refine_ls_weighting_scheme' value 'w = 1/[\s^2^F + 0.0648|F| +
0.0002|F|^2^]' was changed to 'calc'. New tag
'_refine_ls_weighting_details' was created. The value of the new tag
was set to 'w = 1/[\s^2^F + 0.0648|F| + 0.0002|F|^2^]'.

Automatic conversion script
Id: cif_fix_values 3143 2015-03-26 13:38:13Z robertas 
;
_cod_original_cell_volume 1853.1(7)
_cod_original_sg_symbol_H-M 'P 21/n'
_cod_database_code 2001146

loop_
_symmetry_equiv_pos_as_xyz
x,y,z
-x,-y,-z
1/2+x,1/2-y,1/2+z
-1/2-x,-1/2+y,-1/2-z

loop_
_atom_site_label
_atom_site_fract_x
_atom_site_fract_y
_atom_site_fract_z
K(1) -.26077(7) .1295(2) .27651(8)
K(2) -.08005(7) .3300(3) .10593(8)
K(3) -.14302(7) .3644(3) .84090(8)
O(4) .0340(3) .4260(7) .2566(3)
O(5) -.1207(3) .3875(7) .2823(3)
O(15) .2987(3) .2586(7) .4944(3)
O(16) .2408(3) .1914(6) .6194(3)
O(18) -.3297(2) .2069(7) .5826(3)
O(19) -.3417(2) .2014(6) .4377(3)
O(21) .0268(3) .0846(8) .6673(3)
O(22) -.0886(3) .0998(7) .7261(3)
N(1) .0940(3) .2340(7) .5360(3)
N(6) -.1822(3) .2693(7) .4301(3)
C(2) .1632(3) .2718(8) .4949(4)
C(3) .1447(3) .3298(9) .4117(4)
C(4) .0135(3) .3713(9) .3289(4)
C(5) -.0754(3) .3499(9) .3419(4)
C(7) -.2134(3) .2193(8) .5042(4)
C(8) -.1671(3) .1723(8) .5771(4)
C(9) -.0856(3) .1798(8) .5765(4)
C(10) .0317(3) .2656(8) .4801(4)
C(11) .0620(3) .3279(8) .4024(4)
C(12) -.1041(3) .2835(8) .4270(4)
C(13) -.0511(3) .2402(8) .4998(4)
C(14) .2408(3) .2384(9) .5408(4)
C(17) -.3028(3) .2094(8) .5083(4)
C(20) -.0442(3) .1191(8) .6636(4)
O(W1) -.2705(3) .4165(8) .7291(3)
O(W2) .0408(3) .0637(7) .1189(3)
O(W3) -.3640(3) .4671(7) .3025(3)
O(W4) -.0056(3) .2926(7) -.0550(3)
H(N1) .090(4) .19(2) .603(5)
H(C3) .186(4) .37(2) .363(5)
H(C8) -.196(4) .13(2) .637(5)
H(W11) -.236(4) .53(2) .703(5)
H(W12) -.323(4) .48(2) .747(5)
H(W21) .069(4) .18(2) .091(5)
H(W22) .050(4) .11(2) .187(5)
H(W31) -.412(4) .46(2) .256(5)
H(W32) -.367(4) .38(2) .360(5)
H(W41) -.017(4) .15(2) -.080(5)
H(W42) .052(4) .27(2) -.032(5)

loop_
_geom_angle_atom_site_label_1
_geom_angle_atom_site_label_2
_geom_angle_atom_site_label_3
_geom_angle
_geom_angle_publ_flag
C(7) N(6) C(12) 118.7(5) no
N(1) C(2) C(14) 120.6(5) no
C(2) C(3) C(11) 107.0(5) no
O(4) C(4) C(11) 127.6(6) no
O(5) C(5) C(4) 119.2(5) no
C(4) C(5) C(12) 119.8(5) no
N(6) C(7) C(17) 118.5(5) no
C(7) C(8) C(9) 122.0(5) no
C(8) C(9) C(20) 114.4(5) no
N(1) C(10) C(11) 106.9(5) no
C(11) C(10) C(13) 127.1(5) no
C(3) C(11) C(10) 108.3(5) no
N(6) C(12) C(5) 114.3(5) no
C(5) C(12) C(13) 122.0(5) no
C(9) C(13) C(12) 116.4(5) no
O(15) C(14) O(16) 127.3(6) no
O(16) C(14) C(2) 118.0(5) no
O(18) C(17) C(7) 115.8(5) no
O(21) C(20) O(22) 124.1(6) no
O(22) C(20) C(9) 114.9(5) no
K(1) O(5)ii K(3) 95.80(10) no
K(3) O(5)ii C(5)ii 112.2(4) no
O(16) K(3) N(6)ii 123.50(10) no
O(W3) K(3) O(W3)i 149.50(10) no
O(W3) K(3) O(5)ii 88.90(10) no
O(W3) K(3) N(6)ii 82.90(10) no
O(W3)i K(3) O(16)i 80.10(10) no
O(W3)i K(3) O(19)ii 147.70(10) no
O(W3)i K(3) O(5)iv 99.50(10) no
O(16)i K(3) O(19)ii 73.20(10) no
O(16)i K(3) O(5)iv 76.00(10) no
O(5)ii K(3) N(6)ii 54.00(10) no
O(19)ii K(3) N(6)ii 57.40(10) no
N(6)ii K(3) O(5)iv 143.20(10) no
K(1) O(16) K(3) 96.90(10) no
K(3) O(16) C(14) 136.8(4) no
C(2) N(1) C(10) 109.9(5) no
N(1) C(2) C(3) 107.9(5) no
C(3) C(2) C(14) 131.4(5) no
O(4) C(4) C(5) 117.0(5) no
C(5) C(4) C(11) 115.3(5) no
O(5) C(5) C(12) 120.9(6) no
N(6) C(7) C(8) 121.6(5) no
C(8) C(7) C(17) 119.9(5) no
C(8) C(9) C(13) 117.6(5) no
C(13) C(9) C(20) 128.0(5) no
N(1) C(10) C(13) 126.0(5) no
C(3) C(11) C(4) 129.5(5) no
C(4) C(11) C(10) 122.2(5) no
N(6) C(12) C(13) 123.7(5) no
C(9) C(13) C(10) 130.2(5) no
C(10) C(13) C(12) 113.5(5) no
O(15) C(14) C(2) 114.7(5) no
O(18) C(17) O(19) 126.2(5) no
O(19) C(17) C(7) 118.0(5) no
O(21) C(20) C(9) 121.0(5) no
K(1) O(W3)i K(3) 96.10(10) no
K(1) O(5)ii C(5)ii 121.3(4) no
K(3) N(6)ii C(7)ii 115.2(4) no
K(3) N(6)ii C(12)ii 116.1(4) no
K(2) O(4)iv C(4)iv 147.6(4) no
K(3) O(16)i C(14)i 139.8(4) no
K(3) O(5)iv C(5)iv 145.4(4) no
K(2) O(15)iii C(14)iii 140.8(4) no
K(1) O(4)ii C(4)ii 114.7(4) no
K(3) O(19)ii C(17)ii 119.2(4) no
C(10) N(1) H(N1) 125(4) no
C(11) C(3) H(C3) 127(4) no
C(9) C(8) H(C8) 119(4) no
H(W21) O(W2) H(W22) 97(6) no
H(W41) O(W4) H(W42) 97(6) no
C(2) N(1) H(N1) 125(4) no
C(2) C(3) H(C3) 126(4) no
C(7) C(8) H(C8) 119(4) no
H(W11) O(W1) H(W12) 106(6) no
H(W31) O(W3) H(W32) 117(6) no

loop_
_geom_bond_atom_site_label_1
_geom_bond_atom_site_label_2
_geom_bond_site_symmetry_2
_geom_bond_distance
_geom_bond_publ_flag
K(1) O(5) . 3.008(5) yes
K(1) O(19) . 2.913(4) yes
K(1) N(6) . 2.852(5) yes
K(1) O(W3) . 3.005(5) yes
K(1) O(5) 4_556 2.781(5) yes
K(1) O(16) 3_454 2.724(4) yes
K(1) O(16) 2_556 2.794(4) yes
K(1) O(W3) 4_556 2.736(5) yes
K(2) O(4) . 3.052(5) yes
K(2) O(5) . 2.842(5) yes
K(2) O(W2) . 2.797(5) yes
K(2) O(W4) . 2.821(5) yes
K(2) O(15) 3_454 2.716(5) yes
K(2) O(16) 3_454 3.073(4) yes
K(2) O(W3) 4_556 3.095(5) yes
K(2) O(W4) 2_565 3.158(5) yes
K(3) O(22) . 2.752(5) yes
K(3) O(W1) . 2.752(5) yes
K(3) O(4) 2_566 2.841(5) yes
K(3) O(15) 3_455 2.726(5) yes
K(3) O(W4) 1_556 2.841(5) yes
O(4) C(4) . 1.234(8) yes
O(5) C(5) . 1.209(8) yes
O(15) C(14) . 1.244(7) yes
O(16) C(14) . 1.250(7) yes
O(18) C(17) . 1.242(7) yes
O(19) C(17) . 1.253(7) yes
O(21) C(20) . 1.236(8) yes
O(22) C(20) . 1.248(7) yes
N(1) C(2) . 1.383(7) yes
N(1) C(10) . 1.362(7) yes
N(6) C(7) . 1.317(7) yes
N(6) C(12) . 1.339(7) yes
C(2) C(3) . 1.368(8) yes
C(2) C(14) . 1.498(8) yes
C(3) C(11) . 1.414(8) yes
C(4) C(5) . 1.544(9) yes
C(4) C(11) . 1.411(8) yes
C(5) C(12) . 1.484(8) yes
C(7) C(8) . 1.389(8) yes
C(7) C(17) . 1.531(8) yes
C(8) C(9) . 1.391(8) yes
C(9) C(13) . 1.399(7) yes
C(9) C(20) . 1.552(8) yes
C(10) C(11) . 1.385(8) yes
C(10) C(13) . 1.465(8) yes
C(12) C(13) . 1.448(8) yes
C(3) H(C3) . 1.09(8) no
O(W1) H(W12) . 1.03(8) no
O(W3) H(W31) . 1.07(8) no
O(W4) H(W42) . 1.06(7) no
C(8) H(C8) . 1.10(8) no
O(W2) H(W21) . 1.03(7) no
O(W3) H(W32) . 1.06(7) no
N(1) H(N1) . 1.09(7) no
O(W1) H(W11) . 1.10(8) no
O(W2) H(W22) . 1.09(8) no
O(W4) H(W41) . 1.07(7) no
